data_4308339
loop_
_publ_author_name
'Patrick J. Lim'
'Damian A. Slizys'
'Edward R. T. Tiekink'
'Charles G. Young'

_publ_section_title
;
Formation of Mono(dithiolene)-Thiocarboxamido Complexes in Reactions of
Thio(dithiocarbamato)-Mo/W Complexes and Dimethyl Acetylenedicarboxylate
;
_journal_name_full 'Inorganic Chemistry'
_journal_page_first 114
_journal_page_last 121
_journal_paper_doi 10.1021/ic048882g
_journal_volume 44
_journal_year 2005
_chemical_formula_moiety 'C22 H33 B N7 Mo O2 S2 '
_chemical_formula_sum 'C22 H33 B Mo N7 O2 S2'
_chemical_formula_weight 598.42
_space_group_IT_number 2
_symmetry_cell_setting triclinic
_symmetry_Int_Tables_number 2
_symmetry_space_group_name_Hall '-P 1'
_symmetry_space_group_name_H-M 'P -1'
_cell_angle_alpha 89.862(1)
_cell_angle_beta 82.038(1)
_cell_angle_gamma 62.051(1)
_cell_formula_units_Z 2
_cell_length_a 10.0501(2)
_cell_length_b 10.1181(2)
_cell_length_c 14.7404(3)
_cell_measurement_reflns_used 0
_cell_measurement_temperature 123
_cell_measurement_theta_max 0.0
_cell_measurement_theta_min 0.0
_cell_volume 1307.98(5)
_computing_cell_refinement 'Denzo-SMN (1997)'
_computing_data_collection 'collect (1998)'
_computing_data_reduction 'teXsan (MSC, 1992-1997)'
_computing_publication_material 'teXsan (MSC, 1992-1997)'
_computing_structure_refinement 'teXsan (MSC, 1992-1997)'
_diffrn_ambient_temperature 123
_diffrn_measurement_device_type 'Nonius KappaCCD'
_diffrn_measurement_method '/f scans'
_diffrn_orient_matrix_UB_11 0.00000
_diffrn_orient_matrix_UB_12 0.00000
_diffrn_orient_matrix_UB_13 0.00000
_diffrn_orient_matrix_UB_21 0.00000
_diffrn_orient_matrix_UB_22 0.00000
_diffrn_orient_matrix_UB_23 0.00000
_diffrn_orient_matrix_UB_31 0.00000
_diffrn_orient_matrix_UB_32 0.00000
_diffrn_orient_matrix_UB_33 0.00000
_diffrn_radiation_monochromator graphite
_diffrn_radiation_source 'X-ray tube'
_diffrn_radiation_type 'Mo K\a'
_diffrn_radiation_wavelength 0.7107
_diffrn_reflns_av_R_equivalents 0.032
_diffrn_reflns_limit_h_max 12
_diffrn_reflns_limit_h_min 0
_diffrn_reflns_limit_k_max 13
_diffrn_reflns_limit_k_min -11
_diffrn_reflns_limit_l_max 19
_diffrn_reflns_limit_l_min -19
_diffrn_reflns_number 17355
_diffrn_reflns_reduction_process 'Lp corrections applied'
_diffrn_reflns_theta_max 28.5
_diffrn_reflns_theta_min 3.4
_diffrn_standards_decay_% 0.00
_diffrn_standards_interval_count 0
_diffrn_standards_number 0
_exptl_absorpt_coefficient_mu 0.694
_exptl_absorpt_correction_type none
_exptl_crystal_colour olive
_exptl_crystal_density_diffrn 1.519
_exptl_crystal_density_meas ?
_exptl_crystal_description tabular
_exptl_crystal_F_000 618
_exptl_crystal_size_max 0.00
_exptl_crystal_size_mid 0.00
_exptl_crystal_size_min 0.00
_refine_diff_density_max 0.73
_refine_diff_density_min -0.92
_refine_ls_extinction_method none
_refine_ls_goodness_of_fit_all 2.02
_refine_ls_goodness_of_fit_ref 2.20
_refine_ls_hydrogen_treatment constr
_refine_ls_matrix_type full
_refine_ls_number_constraints 0
_refine_ls_number_parameters 316
_refine_ls_number_reflns 4651
_refine_ls_number_restraints 0
_refine_ls_R_factor_all 0.052
_refine_ls_R_factor_gt 0.035
_refine_ls_shift/su_max <0.001
_refine_ls_shift/su_mean 0.000
_refine_ls_structure_factor_coef F
_refine_ls_weighting_details 'w = 1/[\s^2^(Fo)]'
_refine_ls_weighting_scheme sigma
_refine_ls_wR_factor_all 0.038
_refine_ls_wR_factor_ref 0.036
_reflns_number_gt 4651
_reflns_number_total 5851
_reflns_threshold_expression I>3.00\s(I)
_cod_data_source_file ic048882gsi20040817_084428_3.cif
_cod_data_source_block Tp*Mo(S2CNEt2)(CO)2
_cod_original_sg_symbol_H-M 'P -1 '
_cod_original_formula_sum 'C22 H33 B N7 Mo O2 S2 '
_cod_database_code 4308339

loop_
_symmetry_equiv_pos_as_xyz
'   +x,   +y,   +z'
'   -x,   -y,   -z'

loop_
_atom_site_label
_atom_site_fract_x
_atom_site_fract_y
_atom_site_fract_z
_atom_site_U_iso_or_equiv
_atom_site_occupancy
_atom_site_refinement_flags
_atom_site_adp_type
_atom_site_calc_flag
_atom_site_calc_attached_atom
Mo 0.14421(3) 0.18368(3) 0.23573(2) 0.01235(7) 1.000 . Uani d ?
S(1) 0.09334(8) 0.15817(8) 0.40668(5) 0.0152(2) 1.000 . Uani d ?
S(2) -0.05641(8) 0.43164(8) 0.32414(5) 0.0163(2) 1.000 . Uani d ?
O(40) -0.0868(2) 0.3940(2) 0.1058(1) 0.0308(6) 1.000 . Uani d ?
O(50) 0.3349(2) 0.3486(2) 0.2448(1) 0.0238(6) 1.000 . Uani d ?
N(2) -0.1153(2) 0.4095(2) 0.5046(1) 0.0136(6) 1.000 . Uani d ?
N(11) 0.3398(2) -0.0368(2) 0.2547(1) 0.0141(6) 1.000 . Uani d ?
N(12) 0.3576(2) -0.1617(2) 0.2064(2) 0.0140(6) 1.000 . Uani d ?
N(21) 0.0159(2) 0.0463(2) 0.2303(2) 0.0150(6) 1.000 . Uani d ?
N(22) 0.0898(2) -0.0911(2) 0.1829(2) 0.0148(6) 1.000 . Uani d ?
N(31) 0.2462(2) 0.0966(2) 0.0929(2) 0.0143(6) 1.000 . Uani d ?
N(32) 0.2608(2) -0.0392(2) 0.0642(2) 0.0150(6) 1.000 . Uani d ?
C(1) -0.0382(3) 0.3427(3) 0.4242(2) 0.0129(7) 1.000 . Uani d ?
C(3) -0.0968(3) 0.3226(3) 0.5870(2) 0.0204(8) 1.000 . Uani d ?
C(4) -0.1843(3) 0.2347(3) 0.5934(2) 0.0258(9) 1.000 . Uani d ?
C(5) -0.2258(3) 0.5696(3) 0.5138(2) 0.0164(7) 1.000 . Uani d ?
C(6) -0.3884(3) 0.5994(3) 0.5140(2) 0.0274(9) 1.000 . Uani d ?
C(13) 0.4846(3) -0.2828(3) 0.2259(2) 0.0177(8) 1.000 . Uani d ?
C(14) 0.5492(3) -0.2366(3) 0.2866(2) 0.0198(8) 1.000 . Uani d ?
C(15) 0.4567(3) -0.0822(3) 0.3034(2) 0.0175(8) 1.000 . Uani d ?
C(16) 0.5329(3) -0.4380(3) 0.1874(2) 0.0260(9) 1.000 . Uani d ?
C(17) 0.4784(3) 0.0207(3) 0.3648(2) 0.0237(8) 1.000 . Uani d ?
C(23) 0.0018(3) -0.1599(3) 0.1912(2) 0.0167(8) 1.000 . Uani d ?
C(24) -0.1311(3) -0.0659(3) 0.2446(2) 0.0187(8) 1.000 . Uani d ?
C(25) -0.1196(3) 0.0617(3) 0.2677(2) 0.0165(8) 1.000 . Uani d ?
C(26) 0.0488(4) -0.3105(3) 0.1459(2) 0.0265(9) 1.000 . Uani d ?
C(27) -0.2372(3) 0.1981(3) 0.3235(2) 0.0220(8) 1.000 . Uani d ?
C(33) 0.3106(3) -0.0657(3) -0.0262(2) 0.0183(8) 1.000 . Uani d ?
C(34) 0.3283(3) 0.0532(3) -0.0570(2) 0.0203(8) 1.000 . Uani d ?
C(35) 0.2871(3) 0.1534(3) 0.0180(2) 0.0161(7) 1.000 . Uani d ?
C(36) 0.3352(4) -0.2044(3) -0.0783(2) 0.0261(9) 1.000 . Uani d ?
C(37) 0.2841(3) 0.3019(3) 0.0190(2) 0.0242(9) 1.000 . Uani d ?
C(40) -0.0028(3) 0.3231(3) 0.1539(2) 0.0192(8) 1.000 . Uani d ?
C(50) 0.2635(3) 0.2854(3) 0.2399(2) 0.0161(7) 1.000 . Uani d ?
B 0.2520(4) -0.1475(3) 0.1355(2) 0.0166(8) 1.000 . Uani d ?
H 0.2934 -0.2572 0.1001 0.023 1.000 . Uiso c ?
H 0.6387 -0.2976 0.3120 0.024 1.000 . Uiso c ?
H 0.2412 -0.2075 -0.0727 0.032 1.000 . Uiso c ?
H 0.3700 -0.2019 -0.1413 0.032 1.000 . Uiso c ?
H 0.4083 -0.2901 -0.0541 0.032 1.000 . Uiso c ?
H -0.2160 -0.0831 0.2628 0.022 1.000 . Uiso c ?
H -0.2901 0.3021 0.5964 0.031 1.000 . Uiso c ?
H -0.1502 0.1669 0.5406 0.031 1.000 . Uiso c ?
H -0.1680 0.1806 0.6469 0.031 1.000 . Uiso c ?
H 0.3626 0.0648 -0.1184 0.024 1.000 . Uiso c ?
H -0.1321 0.3902 0.6401 0.024 1.000 . Uiso c ?
H 0.0083 0.2544 0.5851 0.024 1.000 . Uiso c ?
H -0.1985 0.2132 0.3754 0.026 1.000 . Uiso c ?
H -0.2642 0.2824 0.2874 0.026 1.000 . Uiso c ?
H -0.3251 0.1864 0.3432 0.026 1.000 . Uiso c ?
H 0.3506 0.3026 0.0589 0.029 1.000 . Uiso c ?
H 0.3168 0.3194 -0.0413 0.029 1.000 . Uiso c ?
H 0.1834 0.3785 0.0403 0.029 1.000 . Uiso c ?
H -0.0309 -0.3361 0.1609 0.032 1.000 . Uiso c ?
H 0.0684 -0.3075 0.0811 0.032 1.000 . Uiso c ?
H 0.1384 -0.3832 0.1666 0.032 1.000 . Uiso c ?
H -0.2210 0.6121 0.5698 0.020 1.000 . Uiso c ?
H -0.1992 0.6165 0.4638 0.020 1.000 . Uiso c ?
H 0.5681 -0.0345 0.3914 0.028 1.000 . Uiso c ?
H 0.4882 0.0959 0.3300 0.028 1.000 . Uiso c ?
H 0.3928 0.0670 0.4121 0.028 1.000 . Uiso c ?
H 0.4549 -0.4643 0.2070 0.032 1.000 . Uiso c ?
H 0.5496 -0.4409 0.1221 0.032 1.000 . Uiso c ?
H 0.6242 -0.5063 0.2082 0.032 1.000 . Uiso c ?
H -0.4547 0.7046 0.5201 0.033 1.000 . Uiso c ?
H -0.3954 0.5585 0.4581 0.033 1.000 . Uiso c ?
H -0.4172 0.5541 0.5641 0.033 1.000 . Uiso c ?
H 0.2934 -0.2572 0.1001 0.023 1.000 . Uiso c ?

loop_
_atom_site_aniso_label
_atom_site_aniso_U_11
_atom_site_aniso_U_22
_atom_site_aniso_U_33
_atom_site_aniso_U_12
_atom_site_aniso_U_13
_atom_site_aniso_U_23
Mo 0.0134(1) 0.0104(1) 0.0117(1) -0.0050(1) 0.00068(9) -0.00011(9)
S(1) 0.0170(4) 0.0125(4) 0.0133(4) -0.0054(3) 0.0008(3) 0.0001(3)
S(2) 0.0185(4) 0.0117(4) 0.0142(4) -0.0043(3) 0.0008(3) 0.0002(3)
O(40) 0.029(1) 0.028(1) 0.022(1) -0.001(1) -0.007(1) 0.004(1)
O(50) 0.027(1) 0.027(1) 0.025(1) -0.020(1) 0.0011(9) -0.001(1)
N(2) 0.014(1) 0.013(1) 0.014(1) -0.008(1) 0.001(1) -0.001(1)
N(11) 0.015(1) 0.014(1) 0.011(1) -0.005(1) 0.001(1) -0.001(1)
N(12) 0.014(1) 0.009(1) 0.016(1) -0.005(1) 0.002(1) 0.001(1)
N(21) 0.017(1) 0.012(1) 0.013(1) -0.006(1) 0.001(1) -0.003(1)
N(22) 0.017(1) 0.012(1) 0.013(1) -0.006(1) -0.001(1) -0.002(1)
N(31) 0.015(1) 0.010(1) 0.016(1) -0.006(1) -0.001(1) 0.001(1)
N(32) 0.017(1) 0.013(1) 0.013(1) -0.005(1) 0.002(1) -0.003(1)
C(1) 0.013(1) 0.014(1) 0.015(1) -0.009(1) -0.001(1) -0.001(1)
C(3) 0.025(2) 0.021(2) 0.012(2) -0.010(1) 0.002(1) 0.000(1)
C(4) 0.031(2) 0.027(2) 0.020(2) -0.016(2) 0.001(1) 0.006(1)
C(5) 0.017(1) 0.014(1) 0.015(2) -0.006(1) 0.003(1) -0.003(1)
C(6) 0.020(2) 0.022(2) 0.036(2) -0.007(1) -0.002(1) -0.002(1)
C(13) 0.016(1) 0.013(1) 0.020(2) -0.006(1) 0.005(1) 0.003(1)
C(14) 0.013(1) 0.019(2) 0.023(2) -0.004(1) -0.002(1) 0.006(1)
C(15) 0.016(1) 0.021(2) 0.014(2) -0.007(1) 0.000(1) 0.004(1)
C(16) 0.021(2) 0.014(2) 0.036(2) -0.004(1) 0.003(1) 0.002(1)
C(17) 0.016(2) 0.029(2) 0.022(2) -0.007(1) -0.004(1) -0.002(1)
C(23) 0.022(2) 0.016(2) 0.016(2) -0.012(1) -0.006(1) 0.003(1)
C(24) 0.019(2) 0.022(2) 0.019(2) -0.013(1) -0.002(1) 0.001(1)
C(25) 0.015(1) 0.020(2) 0.013(2) -0.008(1) -0.001(1) 0.001(1)
C(26) 0.032(2) 0.020(2) 0.030(2) -0.015(2) -0.002(1) -0.002(1)
C(27) 0.018(2) 0.023(2) 0.025(2) -0.011(1) 0.001(1) -0.004(1)
C(33) 0.015(1) 0.020(2) 0.014(2) -0.005(1) -0.001(1) -0.003(1)
C(34) 0.022(2) 0.024(2) 0.012(2) -0.010(1) 0.000(1) 0.002(1)
C(35) 0.014(1) 0.018(2) 0.015(2) -0.007(1) -0.001(1) 0.004(1)
C(36) 0.034(2) 0.026(2) 0.019(2) -0.016(2) 0.002(1) -0.005(1)
C(37) 0.031(2) 0.025(2) 0.017(2) -0.015(2) 0.004(1) 0.003(1)
C(40) 0.020(2) 0.017(2) 0.017(2) -0.007(1) 0.004(1) -0.003(1)
C(50) 0.016(1) 0.013(1) 0.012(1) -0.002(1) 0.002(1) -0.002(1)
B 0.021(2) 0.009(2) 0.016(2) -0.005(1) 0.003(1) -0.004(1)

loop_
_atom_type_symbol
_atom_type_oxidation_number
_atom_type_number_in_cell
_atom_type_scat_dispersion_real
_atom_type_scat_dispersion_imag
_atom_type_scat_source
Mo 0 2 -1.825 0.688
;International Tables for Crystallography
(1992, Vol. C, Tables 4.2.6.8 and 6.1.1.1)
;
S 0 4 0.110 0.124
;International Tables for Crystallography
(1992, Vol. C, Tables 4.2.6.8 and 6.1.1.1)
;
B 0 2 0.000 0.001
;International Tables for Crystallography
(1992, Vol. C, Tables 4.2.6.8 and 6.1.1.1)
;
N 0 14 0.004 0.003
;International Tables for Crystallography
(1992, Vol. C, Tables 4.2.6.8 and 6.1.1.1)
;
C 0 44 0.002 0.002
;International Tables for Crystallography
(1992, Vol. C, Tables 4.2.6.8 and 6.1.1.1)
;
O 0 4 0.008 0.006
;International Tables for Crystallography
(1992, Vol. C, Tables 4.2.6.8 and 6.1.1.1)
;
H 0 66 0.000 0.000
;International Tables for Crystallography
(1992, Vol. C, Table 6.1.1.2)
;

loop_
_geom_angle_atom_site_label_1
_geom_angle_atom_site_label_2
_geom_angle_atom_site_label_3
_geom_angle
_geom_angle_site_symmetry_1
_geom_angle_site_symmetry_2
_geom_angle_site_symmetry_3
_geom_angle_publ_flag
S(1) Mo S(2) 67.19(2) . . . yes
S(1) Mo N(11) 77.49(6) . . . yes
S(1) Mo N(21) 81.61(6) . . . yes
S(1) Mo N(31) 154.04(6) . . . yes
S(1) Mo C(40) 128.57(8) . . . yes
S(1) Mo C(50) 98.23(8) . . . yes
S(2) Mo N(11) 141.94(6) . . . yes
S(2) Mo N(21) 103.77(6) . . . yes
S(2) Mo N(31) 138.47(6) . . . yes
S(2) Mo C(40) 68.22(8) . . . yes
S(2) Mo C(50) 79.67(8) . . . yes
N(11) Mo N(21) 83.96(8) . . . yes
N(11) Mo N(31) 78.37(8) . . . yes
N(11) Mo C(40) 149.7(1) . . . yes
N(11) Mo C(50) 92.2(1) . . . yes
N(21) Mo N(31) 86.53(8) . . . yes
N(21) Mo C(40) 85.3(1) . . . yes
N(21) Mo C(50) 176.1(1) . . . yes
N(31) Mo C(40) 72.8(1) . . . yes
N(31) Mo C(50) 92.1(1) . . . yes
C(40) Mo C(50) 97.8(1) . . . yes
Mo S(1) C(1) 91.16(9) . . . yes
Mo S(2) C(1) 89.82(9) . . . yes
C(1) N(2) C(3) 120.3(2) . . . yes
C(1) N(2) C(5) 120.9(2) . . . yes
C(3) N(2) C(5) 118.8(2) . . . yes
Mo N(11) N(12) 118.0(2) . . . yes
Mo N(11) C(15) 134.7(2) . . . yes
N(12) N(11) C(15) 107.3(2) . . . yes
N(11) N(12) C(13) 108.6(2) . . . yes
N(11) N(12) B 120.9(2) . . . yes
C(13) N(12) B 130.2(2) . . . yes
Mo N(21) N(22) 118.6(2) . . . yes
Mo N(21) C(25) 135.9(2) . . . yes
N(22) N(21) C(25) 105.4(2) . . . yes
N(21) N(22) C(23) 110.9(2) . . . yes
N(21) N(22) B 119.1(2) . . . yes
C(23) N(22) B 129.9(2) . . . yes
Mo N(31) N(32) 118.4(2) . . . yes
Mo N(31) C(35) 134.4(2) . . . yes
N(32) N(31) C(35) 106.7(2) . . . yes
N(31) N(32) C(33) 109.5(2) . . . yes
N(31) N(32) B 119.9(2) . . . yes
C(33) N(32) B 129.3(2) . . . yes
S(1) C(1) S(2) 111.8(2) . . . yes
S(1) C(1) N(2) 124.3(2) . . . yes
S(2) C(1) N(2) 123.9(2) . . . yes
N(2) C(3) C(4) 112.9(2) . . . yes
N(2) C(3) H 108.6 . . . no
N(2) C(3) H 108.6 . . . no
C(4) C(3) H 108.6 . . . no
C(4) C(3) H 108.6 . . . no
H C(3) H 109.5 . . . no
C(3) C(4) H 109.3 . . . no
C(3) C(4) H 109.4 . . . no
C(3) C(4) H 109.6 . . . no
H C(4) H 109.3 . . . no
H C(4) H 109.6 . . . no
H C(4) H 109.7 . . . no
N(2) C(5) C(6) 113.2(2) . . . yes
N(2) C(5) H 108.7 . . . no
N(2) C(5) H 108.5 . . . no
C(6) C(5) H 108.5 . . . no
C(6) C(5) H 108.4 . . . no
H C(5) H 109.5 . . . no
C(5) C(6) H 109.4 . . . no
C(5) C(6) H 109.6 . . . no
C(5) C(6) H 109.4 . . . no
H C(6) H 109.5 . . . no
H C(6) H 109.4 . . . no
H C(6) H 109.6 . . . no
N(12) C(13) C(14) 108.8(2) . . . yes
N(12) C(13) C(16) 122.2(3) . . . yes
C(14) C(13) C(16) 128.9(3) . . . yes
C(13) C(14) C(15) 106.1(2) . . . yes
C(13) C(14) H 127.0 . . . no
C(15) C(14) H 126.9 . . . no
N(11) C(15) C(14) 109.2(2) . . . yes
N(11) C(15) C(17) 123.8(3) . . . yes
C(14) C(15) C(17) 127.0(3) . . . yes
C(13) C(16) H 109.4 . . . no
C(13) C(16) H 109.2 . . . no
C(13) C(16) H 109.5 . . . no
H C(16) H 109.3 . . . no
H C(16) H 109.8 . . . no
H C(16) H 109.6 . . . no
C(15) C(17) H 109.6 . . . no
C(15) C(17) H 109.5 . . . no
C(15) C(17) H 109.6 . . . no
H C(17) H 109.3 . . . no
H C(17) H 109.5 . . . no
H C(17) H 109.4 . . . no
N(22) C(23) C(24) 107.1(2) . . . yes
N(22) C(23) C(26) 124.0(3) . . . yes
C(24) C(23) C(26) 128.9(3) . . . yes
C(23) C(24) C(25) 106.5(2) . . . yes
C(23) C(24) H 126.8 . . . no
C(25) C(24) H 126.6 . . . no
N(21) C(25) C(24) 110.1(2) . . . yes
N(21) C(25) C(27) 122.8(2) . . . yes
C(24) C(25) C(27) 127.1(2) . . . yes
C(23) C(26) H 109.4 . . . no
C(23) C(26) H 109.4 . . . no
C(23) C(26) H 109.4 . . . no
H C(26) H 109.5 . . . no
H C(26) H 109.7 . . . no
H C(26) H 109.5 . . . no
C(25) C(27) H 109.6 . . . no
C(25) C(27) H 109.5 . . . no
C(25) C(27) H 109.4 . . . no
H C(27) H 109.5 . . . no
H C(27) H 109.6 . . . no
H C(27) H 109.3 . . . no
N(32) C(33) C(34) 108.0(2) . . . yes
N(32) C(33) C(36) 122.2(3) . . . yes
C(34) C(33) C(36) 129.8(3) . . . yes
C(33) C(34) C(35) 107.0(2) . . . yes
C(33) C(34) H 126.6 . . . no
C(35) C(34) H 126.4 . . . no
N(31) C(35) C(34) 108.8(2) . . . yes
N(31) C(35) C(37) 123.9(2) . . . yes
C(34) C(35) C(37) 127.3(2) . . . yes
C(33) C(36) H 109.2 . . . no
C(33) C(36) H 109.3 . . . no
C(33) C(36) H 109.6 . . . no
H C(36) H 109.2 . . . no
H C(36) H 109.7 . . . no
H C(36) H 109.8 . . . no
C(35) C(37) H 109.4 . . . no
C(35) C(37) H 109.6 . . . no
C(35) C(37) H 109.5 . . . no
H C(37) H 109.4 . . . no
H C(37) H 109.4 . . . no
H C(37) H 109.6 . . . no
Mo C(40) O(40) 175.5(2) . . . yes
Mo C(50) O(50) 178.2(2) . . . yes
N(12) B N(22) 110.5(2) . . . yes
N(12) B N(32) 108.6(2) . . . yes
N(12) B H 108.8 . . . no
N(22) B N(32) 110.7(2) . . . yes
N(22) B H 109.9 . . . no
N(32) B H 108.4 . . . no

loop_
_geom_bond_atom_site_label_1
_geom_bond_atom_site_label_2
_geom_bond_distance
_geom_bond_site_symmetry_1
_geom_bond_site_symmetry_2
_geom_bond_publ_flag
Mo S(1) 2.5379(7) . . yes
Mo S(2) 2.5699(7) . . yes
Mo N(11) 2.227(2) . . yes
Mo N(21) 2.304(2) . . yes
Mo N(31) 2.197(2) . . yes
Mo C(40) 2.039(3) . . yes
Mo C(50) 1.917(3) . . yes
S(1) C(1) 1.701(3) . . yes
S(2) C(1) 1.712(3) . . yes
O(40) C(40) 1.151(3) . . yes
O(50) C(50) 1.173(3) . . yes
N(2) C(1) 1.312(3) . . yes
N(2) C(3) 1.480(3) . . yes
N(2) C(5) 1.466(3) . . yes
N(11) N(12) 1.375(3) . . yes
N(11) C(15) 1.355(4) . . yes
N(12) C(13) 1.358(3) . . yes
N(12) B 1.551(4) . . yes
N(21) N(22) 1.367(3) . . yes
N(21) C(25) 1.333(3) . . yes
N(22) C(23) 1.351(3) . . yes
N(22) B 1.512(4) . . yes
N(31) N(32) 1.373(3) . . yes
N(31) C(35) 1.346(3) . . yes
N(32) C(33) 1.338(3) . . yes
N(32) B 1.540(4) . . yes
C(3) C(4) 1.510(4) . . yes
C(3) H 0.95 . . no
C(3) H 0.95 . . no
C(4) H 0.95 . . no
C(4) H 0.95 . . no
C(4) H 0.95 . . no
C(5) C(6) 1.516(4) . . yes
C(5) H 0.95 . . no
C(5) H 0.95 . . no
C(6) H 0.95 . . no
C(6) H 0.95 . . no
C(6) H 0.95 . . no
C(13) C(14) 1.374(4) . . yes
C(13) C(16) 1.496(4) . . yes
C(14) C(15) 1.393(4) . . yes
C(14) H 0.95 . . no
C(15) C(17) 1.491(4) . . yes
C(16) H 0.95 . . no
C(16) H 0.95 . . no
C(16) H 0.95 . . no
C(17) H 0.95 . . no
C(17) H 0.95 . . no
C(17) H 0.95 . . no
C(23) C(24) 1.353(4) . . yes
C(23) C(26) 1.495(4) . . yes
C(24) C(25) 1.395(4) . . yes
C(24) H 0.95 . . no
C(25) C(27) 1.478(4) . . yes
C(26) H 0.95 . . no
C(26) H 0.95 . . no
C(26) H 0.95 . . no
C(27) H 0.95 . . no
C(27) H 0.95 . . no
C(27) H 0.95 . . no
C(33) C(34) 1.364(4) . . yes
C(33) C(36) 1.499(4) . . yes
C(34) C(35) 1.381(4) . . yes
C(34) H 0.95 . . no
C(35) C(37) 1.489(4) . . yes
C(36) H 0.95 . . no
C(36) H 0.95 . . no
C(36) H 0.95 . . no
C(37) H 0.95 . . no
C(37) H 0.95 . . no
C(37) H 0.95 . . no
B H 1.09 . . no

loop_
_geom_contact_atom_site_label_1
_geom_contact_atom_site_label_2
_geom_contact_distance
_geom_contact_site_symmetry_1
_geom_contact_site_symmetry_2
_geom_contact_publ_flag
O(40) C(16) 3.405(4) . 1_465 no
O(40) C(37) 3.471(4) . 2_565 no
O(50) C(36) 3.518(4) . 2_655 no
O(50) C(5) 3.553(3) . 2_566 no
O(50) C(16) 3.590(3) . 1_565 no
N(2) C(5) 3.507(3) . 2_566 no
N(2) N(2) 3.555(4) . 2_566 no
N(12) C(4) 3.473(3) . 2_556 no
C(1) C(5) 3.398(4) . 2_566 no
C(4) C(13) 3.584(4) . 2_556 no
C(16) C(36) 3.518(4) . 2_645 no
C(24) C(34) 3.587(4) . 2 no
C(34) C(35) 3.561(4) . 2_655 no

loop_
_geom_torsion_atom_site_label_1
_geom_torsion_atom_site_label_2
_geom_torsion_atom_site_label_3
_geom_torsion_atom_site_label_4
_geom_torsion_site_symmetry_1
_geom_torsion_site_symmetry_2
_geom_torsion_site_symmetry_3
_geom_torsion_site_symmetry_4
_geom_torsion
_geom_torsion_publ_flag
Mo S(1) C(1) S(2) . . . . -0.7(1) no
Mo S(1) C(1) N(2) . . . . 179.9989 no
Mo S(2) C(1) S(1) . . . . 0.7(1) no
Mo S(2) C(1) N(2) . . . . 180.0(2) no
Mo N(11) N(12) C(13) . . . . 178.5(2) no
Mo N(11) N(12) B . . . . 4.5(3) no
Mo N(11) C(15) C(14) . . . . -178.1(2) no
Mo N(11) C(15) C(17) . . . . 2.0(4) no
Mo N(21) N(22) C(23) . . . . 176.4(2) no
Mo N(21) N(22) B . . . . -0.3(3) no
Mo N(21) C(25) C(24) . . . . -175.4(2) no
Mo N(21) C(25) C(27) . . . . 5.6(4) no
Mo N(31) N(32) C(33) . . . . 173.8(2) no
Mo N(31) N(32) B . . . . -18.1(3) no
Mo N(31) C(35) C(34) . . . . -172.4(2) no
Mo N(31) C(35) C(37) . . . . 6.8(4) no
S(1) Mo S(2) C(1) . . . . -0.47(8) no
S(1) Mo N(11) N(12) . . . . 120.5(2) no
S(1) Mo N(11) C(15) . . . . -61.8(2) no
S(1) Mo N(21) N(22) . . . . -119.4(2) no
S(1) Mo N(21) C(25) . . . . 56.0(3) no
S(1) Mo N(31) N(32) . . . . 35.7(3) no
S(1) Mo N(31) C(35) . . . . -153.2(2) no
S(1) Mo C(40) O(40) . . . . -101(3) no
S(1) Mo C(50) O(50) . . . . -19(8) no
S(1) C(1) N(2) C(3) . . . . -3.2(3) no
S(1) C(1) N(2) C(5) . . . . 179.4(2) no
S(2) Mo S(1) C(1) . . . . 0.47(8) no
S(2) Mo N(11) N(12) . . . . 142.4(1) no
S(2) Mo N(11) C(15) . . . . -39.8(3) no
S(2) Mo N(21) N(22) . . . . 176.7(2) no
S(2) Mo N(21) C(25) . . . . -7.9(3) no
S(2) Mo N(31) N(32) . . . . -134.0(2) no
S(2) Mo N(31) C(35) . . . . 37.2(3) no
S(2) Mo C(40) O(40) . . . . -132(3) no
S(2) Mo C(50) O(50) . . . . 46(8) no
S(2) C(1) N(2) C(3) . . . . 177.6(2) no
S(2) C(1) N(2) C(5) . . . . 0.2(3) no
O(40) C(40) Mo N(11) . . . . 44(3) no
O(40) C(40) Mo N(21) . . . . -26(3) no
O(40) C(40) Mo N(31) . . . . 62(3) no
O(40) C(40) Mo C(50) . . . . 152(3) no
O(50) C(50) Mo N(11) . . . . -97(8) no
O(50) C(50) Mo N(21) . . . . -106(7) no
O(50) C(50) Mo N(31) . . . . -175(8) no
O(50) C(50) Mo C(40) . . . . 112(8) no
N(11) Mo S(1) C(1) . . . . 166.0(1) no
N(11) Mo S(2) C(1) . . . . -23.8(1) no
N(11) Mo N(21) N(22) . . . . -41.2(2) no
N(11) Mo N(21) C(25) . . . . 134.2(3) no
N(11) Mo N(31) N(32) . . . . 57.5(2) no
N(11) Mo N(31) C(35) . . . . -131.4(3) no
N(11) N(12) C(13) C(14) . . . . -0.1(3) no
N(11) N(12) C(13) C(16) . . . . 177.3(2) no
N(11) N(12) B N(22) . . . . -65.4(3) no
N(11) N(12) B N(32) . . . . 56.1(3) no
N(11) C(15) C(14) C(13) . . . . 0.2(3) no
N(12) N(11) Mo N(21) . . . . 37.8(2) no
N(12) N(11) Mo N(31) . . . . -49.9(2) no
N(12) N(11) Mo C(40) . . . . -32.0(3) no
N(12) N(11) Mo C(50) . . . . -141.6(2) no
N(12) N(11) C(15) C(14) . . . . -0.3(3) no
N(12) N(11) C(15) C(17) . . . . 179.9(2) no
N(12) C(13) C(14) C(15) . . . . -0.1(3) no
N(12) B N(22) N(21) . . . . 60.9(3) no
N(12) B N(22) C(23) . . . . -115.1(3) no
N(12) B N(32) N(31) . . . . -48.2(3) no
N(12) B N(32) C(33) . . . . 117.2(3) no
N(21) Mo S(1) C(1) . . . . -108.4(1) no
N(21) Mo S(2) C(1) . . . . 74.1(1) no
N(21) Mo N(11) C(15) . . . . -144.5(3) no
N(21) Mo N(31) N(32) . . . . -27.0(2) no
N(21) Mo N(31) C(35) . . . . 144.1(3) no
N(21) N(22) C(23) C(24) . . . . 0.0(3) no
N(21) N(22) C(23) C(26) . . . . 178.8(3) no
N(21) N(22) B N(32) . . . . -59.4(3) no
N(21) C(25) C(24) C(23) . . . . -0.4(3) no
N(22) N(21) Mo N(31) . . . . 37.4(2) no
N(22) N(21) Mo C(40) . . . . 110.4(2) no
N(22) N(21) Mo C(50) . . . . -32(2) no
N(22) N(21) C(25) C(24) . . . . 0.4(3) no
N(22) N(21) C(25) C(27) . . . . -178.6(3) no
N(22) C(23) C(24) C(25) . . . . 0.2(3) no
N(22) B N(12) C(13) . . . . 122.0(3) no
N(22) B N(32) N(31) . . . . 73.2(3) no
N(22) B N(32) C(33) . . . . -121.4(3) no
N(31) Mo S(1) C(1) . . . . -172.1(2) no
N(31) Mo S(2) C(1) . . . . 174.6(1) no
N(31) Mo N(11) C(15) . . . . 127.8(3) no
N(31) Mo N(21) C(25) . . . . -147.2(3) no
N(31) N(32) C(33) C(34) . . . . -0.2(3) no
N(31) N(32) C(33) C(36) . . . . -178.9(2) no
N(31) C(35) C(34) C(33) . . . . 0.4(3) no
N(32) N(31) Mo C(40) . . . . -113.2(2) no
N(32) N(31) Mo C(50) . . . . 149.3(2) no
N(32) N(31) C(35) C(34) . . . . -0.5(3) no
N(32) N(31) C(35) C(37) . . . . 178.6(3) no
N(32) C(33) C(34) C(35) . . . . -0.2(3) no
N(32) B N(12) C(13) . . . . -116.4(3) no
N(32) B N(22) C(23) . . . . 124.6(3) no
C(1) S(1) Mo C(40) . . . . -31.3(1) no
C(1) S(1) Mo C(50) . . . . 75.6(1) no
C(1) S(2) Mo C(40) . . . . 153.2(1) no
C(1) S(2) Mo C(50) . . . . -104.0(1) no
C(1) N(2) C(3) C(4) . . . . -78.7(3) no
C(1) N(2) C(5) C(6) . . . . 96.5(3) no
C(3) N(2) C(5) C(6) . . . . -81.0(3) no
C(4) C(3) N(2) C(5) . . . . 98.7(3) no
C(13) N(12) N(11) C(15) . . . . 0.2(3) no
C(13) C(14) C(15) C(17) . . . . -179.9(3) no
C(14) C(13) N(12) B . . . . 173.2(3) no
C(15) N(11) Mo C(40) . . . . 145.7(2) no
C(15) N(11) Mo C(50) . . . . 36.2(3) no
C(15) N(11) N(12) B . . . . -173.8(2) no
C(15) C(14) C(13) C(16) . . . . -177.3(3) no
C(16) C(13) N(12) B . . . . -9.4(4) no
C(23) N(22) N(21) C(25) . . . . -0.3(3) no
C(23) C(24) C(25) C(27) . . . . 178.5(3) no
C(24) C(23) N(22) B . . . . 176.3(3) no
C(25) N(21) Mo C(40) . . . . -74.1(3) no
C(25) N(21) Mo C(50) . . . . 144(1) no
C(25) N(21) N(22) B . . . . -177.0(2) no
C(25) C(24) C(23) C(26) . . . . -178.4(3) no
C(26) C(23) N(22) B . . . . -5.0(5) no
C(33) N(32) N(31) C(35) . . . . 0.5(3) no
C(33) C(34) C(35) C(37) . . . . -178.7(3) no
C(34) C(33) N(32) B . . . . -166.8(3) no
C(35) N(31) Mo C(40) . . . . 58.0(2) no
C(35) N(31) Mo C(50) . . . . -39.5(3) no
C(35) N(31) N(32) B . . . . 168.5(2) no
C(35) C(34) C(33) C(36) . . . . 178.4(3) no
C(36) C(33) N(32) B . . . . 14.5(4) no
